data_8106991
loop_
_publ_author_name
'Miao, Juan'
'Wei, Xue-Feng'
'Shi, Ling-Ling'

_publ_section_title
;
 Crystal structure of
 catena-poly[(\m3-5-(4-(tetrazol-1-id-5-yl)phenoxy)benzene-1,3-dicarboxyato-\k3
 O:O&#x2032;:N)(4-(3-(pyridin-4-yl)propyl)pyridinium-\kN)zinc(II)],
 C28H22ZnN6O5
;
_journal_issue 3
_journal_name_full 'Zeitschrift f\"ur Kristallographie - New Crystal Structures'
_journal_page_first 737
_journal_page_last 739
_journal_paper_doi 10.1515/ncrs-2015-0252
_journal_volume 231
_journal_year 2016
_chemical_formula_sum 'C28 H22 N6 O5 Zn'
_chemical_formula_weight 587.89
_space_group_IT_number 2
_space_group_name_Hall '-P 1'
_space_group_name_H-M_alt 'P -1'
_symmetry_cell_setting triclinic
_symmetry_space_group_name_H-M 'P -1'
_atom_sites_solution_hydrogens geom
_atom_sites_solution_primary direct
_atom_sites_solution_secondary difmap
_cell_angle_alpha 97.678(7)
_cell_angle_beta 94.730(7)
_cell_angle_gamma 98.694(7)
_cell_formula_units_Z 2
_cell_length_a 9.9400(9)
_cell_length_b 10.1638(8)
_cell_length_c 13.0867(11)
_cell_measurement_reflns_used 4348
_cell_measurement_temperature 293(2)
_cell_measurement_theta_max 26.3119
_cell_measurement_theta_min 3.1485
_cell_volume 1288.09(19)
_computing_cell_refinement 'Bruker FRAMBO'
_computing_data_collection 'Bruker FRAMBO'
_computing_data_reduction 'Bruker SAINT'
_computing_molecular_graphics 'Bruker SHELXTL'
_computing_publication_material 'Bruker SHELXTL'
_computing_structure_refinement 'SHELXL-97 (Sheldrick, 1997)'
_computing_structure_solution 'SHELXS-97 (Sheldrick, 1990)'
_diffrn_ambient_temperature 293(2)
_diffrn_detector_area_resol_mean 16.0971
_diffrn_measured_fraction_theta_full 0.992
_diffrn_measured_fraction_theta_max 0.992
_diffrn_measurement_device_type 'multiwire proportional'
_diffrn_measurement_method 'phi and omega scans'
_diffrn_radiation_monochromator graphite
_diffrn_radiation_source 'fine-focus sealed tube'
_diffrn_radiation_type MoK\a
_diffrn_radiation_wavelength 0.71073
_diffrn_reflns_av_R_equivalents 0.0531
_diffrn_reflns_av_sigmaI/netI 0.0899
_diffrn_reflns_limit_h_max 12
_diffrn_reflns_limit_h_min -12
_diffrn_reflns_limit_k_max 8
_diffrn_reflns_limit_k_min -12
_diffrn_reflns_limit_l_max 15
_diffrn_reflns_limit_l_min -15
_diffrn_reflns_number 9063
_diffrn_reflns_theta_full 25.50
_diffrn_reflns_theta_max 25.50
_diffrn_reflns_theta_min 3.15
_diffrn_standards_decay_% none
_diffrn_standards_interval_count none
_diffrn_standards_interval_time none
_diffrn_standards_number none
_exptl_absorpt_coefficient_mu 1.005
_exptl_absorpt_correction_T_max 0.8397
_exptl_absorpt_correction_T_min 0.8017
_exptl_absorpt_correction_type multi-scan
_exptl_crystal_colour colorless
_exptl_crystal_density_diffrn 1.516
_exptl_crystal_density_method 'not measured'
_exptl_crystal_description block
_exptl_crystal_F_000 604
_exptl_crystal_size_max 0.23
_exptl_crystal_size_mid 0.20
_exptl_crystal_size_min 0.18
_refine_diff_density_max 1.053
_refine_diff_density_min -0.398
_refine_diff_density_rms 0.086
_refine_ls_extinction_method none
_refine_ls_goodness_of_fit_ref 1.097
_refine_ls_hydrogen_treatment mixed
_refine_ls_matrix_type full
_refine_ls_number_parameters 361
_refine_ls_number_reflns 4754
_refine_ls_number_restraints 0
_refine_ls_restrained_S_all 1.097
_refine_ls_R_factor_all 0.1072
_refine_ls_R_factor_gt 0.0692
_refine_ls_shift/su_max 0.000
_refine_ls_shift/su_mean 0.000
_refine_ls_structure_factor_coef Fsqd
_refine_ls_weighting_details 'calc w=1/[\s^2^(Fo^2^)+(0.0414P)^2^+2.6237P] where P=(Fo^2^+2Fc^2^)/3'
_refine_ls_weighting_scheme calc
_refine_ls_wR_factor_gt 0.1404
_refine_ls_wR_factor_ref 0.1587
_reflns_number_gt 3298
_reflns_number_total 4754
_reflns_threshold_expression >2sigma(I)
_cod_data_source_file suppl_ncrs-2015-0252_suppl.cif
_cod_data_source_block 1
_cod_depositor_comments
;
The following automatic conversions were performed:

data item '_symmetry_cell_setting' value 'Triclinic' was changed to
'triclinic' in accordance with the built-in table derived from the
CIF Core dictionary named 'cif_core.dic' version 2.4.5 last updated
on 2014-11-21.

data item '_exptl_crystal_density_meas' value 'none' was changed to
'?' -- the value is perceived as not measured.

Automatic conversion script
Id: cif_fix_values 8738 2021-04-28 16:35:53Z antanas 
;
_cod_original_sg_symbol_H-M P-1
_cod_database_code 8106991

loop_
_symmetry_equiv_pos_as_xyz
'x, y, z'
'-x, -y, -z'

loop_
_atom_site_label
_atom_site_type_symbol
_atom_site_fract_x
_atom_site_fract_y
_atom_site_fract_z
_atom_site_U_iso_or_equiv
_atom_site_adp_type
_atom_site_occupancy
_atom_site_symmetry_multiplicity
_atom_site_calc_flag
_atom_site_refinement_flags
_atom_site_disorder_assembly
_atom_site_disorder_group
Zn1 Zn 0.42707(7) -0.01402(6) 0.69636(5) 0.0391(2) Uani 1 1 d . . .
O1 O 0.3644(4) 0.1173(3) 0.6109(3) 0.0439(9) Uani 1 1 d . . .
O2 O 0.4714(4) 0.2700(4) 0.7402(3) 0.0527(11) Uani 1 1 d . . .
O3 O 0.4612(5) 0.7509(4) 0.7369(3) 0.0604(12) Uani 1 1 d . . .
O4 O 0.3779(4) 0.8181(3) 0.5965(3) 0.0408(9) Uani 1 1 d . . .
O5 O 0.2486(4) 0.4049(4) 0.3361(3) 0.0490(10) Uani 1 1 d . . .
N1 N -0.3282(5) -0.0026(4) 0.1753(3) 0.0423(11) Uani 1 1 d . . .
N2 N -0.4029(5) -0.0871(5) 0.0962(4) 0.0496(12) Uani 1 1 d . . .
N3 N -0.3326(6) -0.0942(5) 0.0178(4) 0.0577(14) Uani 1 1 d . . .
N4 N -0.2092(6) -0.0136(5) 0.0422(4) 0.0605(14) Uani 1 1 d . . .
N5 N 0.6344(5) 0.0410(4) 0.7078(3) 0.0395(11) Uani 1 1 d . . .
N6 N 1.3825(6) 0.6719(6) 1.0637(5) 0.0690(16) Uani 1 1 d . . .
H6A H 1.4428 0.7233 1.1084 0.083 Uiso 1 1 calc R . .
C1 C 0.4048(6) 0.2380(5) 0.6553(4) 0.0394(13) Uani 1 1 d . . .
C2 C 0.4085(6) 0.7267(5) 0.6476(4) 0.0398(13) Uani 1 1 d . . .
C3 C 0.3680(5) 0.3467(5) 0.5967(4) 0.0345(12) Uani 1 1 d . . .
C4 C 0.3110(5) 0.3200(5) 0.4934(4) 0.0378(12) Uani 1 1 d . . .
H4 H 0.2883 0.2318 0.4597 0.045 Uiso 1 1 calc R . .
C5 C 0.2890(6) 0.4250(5) 0.4423(4) 0.0376(12) Uani 1 1 d . . .
C6 C 0.3175(5) 0.5553(5) 0.4906(4) 0.0377(13) Uani 1 1 d . . .
H6 H 0.2994 0.6246 0.4545 0.045 Uiso 1 1 calc R . .
C7 C 0.3731(6) 0.5845(5) 0.5931(4) 0.0381(13) Uani 1 1 d . . .
C8 C 0.3986(5) 0.4805(5) 0.6449(4) 0.0374(13) Uani 1 1 d . . .
H8 H 0.4370 0.4995 0.7135 0.045 Uiso 1 1 calc R . .
C9 C 0.1359(6) 0.3101(5) 0.2957(4) 0.0417(13) Uani 1 1 d . . .
C10 C 0.0240(6) 0.2809(6) 0.3481(4) 0.0505(15) Uani 1 1 d . . .
H10 H 0.0235 0.3209 0.4162 0.061 Uiso 1 1 calc R . .
C11 C -0.0884(6) 0.1909(6) 0.2983(4) 0.0481(15) Uani 1 1 d . . .
H11 H -0.1633 0.1685 0.3344 0.058 Uiso 1 1 calc R . .
C12 C -0.0913(6) 0.1338(5) 0.1958(4) 0.0443(14) Uani 1 1 d . . .
C13 C 0.0238(6) 0.1640(6) 0.1458(4) 0.0504(15) Uani 1 1 d . . .
H13 H 0.0242 0.1259 0.0772 0.060 Uiso 1 1 calc R . .
C14 C 0.1386(6) 0.2496(6) 0.1956(4) 0.0513(15) Uani 1 1 d . . .
H14 H 0.2168 0.2661 0.1618 0.062 Uiso 1 1 calc R . .
C15 C -0.2100(6) 0.0402(5) 0.1398(4) 0.0408(13) Uani 1 1 d . . .
C16 C 0.6874(7) 0.0817(6) 0.6257(4) 0.0544(16) Uani 1 1 d . . .
H16 H 0.6298 0.0737 0.5647 0.065 Uiso 1 1 calc R . .
C17 C 0.8212(6) 0.1344(6) 0.6253(5) 0.0549(16) Uani 1 1 d . . .
H17 H 0.8530 0.1604 0.5650 0.066 Uiso 1 1 calc R . .
C18 C 0.9104(6) 0.1494(6) 0.7146(5) 0.0463(14) Uani 1 1 d . . .
C19 C 0.8539(6) 0.1075(6) 0.8002(5) 0.0560(16) Uani 1 1 d . . .
H19 H 0.9086 0.1166 0.8627 0.067 Uiso 1 1 calc R . .
C20 C 0.7191(7) 0.0532(6) 0.7941(5) 0.0523(15) Uani 1 1 d . . .
H20 H 0.6848 0.0234 0.8525 0.063 Uiso 1 1 calc R . .
C21 C 1.0608(6) 0.2007(7) 0.7139(5) 0.0605(17) Uani 1 1 d . . .
H21A H 1.0709 0.2547 0.6583 0.073 Uiso 1 1 calc R . .
H21B H 1.1063 0.1238 0.6969 0.073 Uiso 1 1 calc R . .
C22 C 1.1365(7) 0.2848(7) 0.8139(5) 0.0634(18) Uani 1 1 d . . .
H22A H 1.1215 0.2347 0.8712 0.076 Uiso 1 1 calc R . .
H22B H 1.2340 0.2992 0.8073 0.076 Uiso 1 1 calc R . .
C23 C 1.0909(8) 0.4200(7) 0.8387(6) 0.078(2) Uani 1 1 d . . .
H23A H 1.0841 0.4616 0.7764 0.093 Uiso 1 1 calc R . .
H23B H 1.0012 0.4075 0.8635 0.093 Uiso 1 1 calc R . .
C24 C 1.1917(7) 0.5111(6) 0.9205(5) 0.0601(17) Uani 1 1 d . . .
C25 C 1.2722(8) 0.6185(7) 0.8963(6) 0.072(2) Uani 1 1 d . . .
H25 H 1.2617 0.6387 0.8292 0.087 Uiso 1 1 calc R . .
C26 C 1.3681(8) 0.6984(7) 0.9662(7) 0.083(2) Uani 1 1 d . . .
H26 H 1.4236 0.7711 0.9468 0.099 Uiso 1 1 calc R . .
C27 C 1.3069(9) 0.5697(9) 1.0920(6) 0.094(3) Uani 1 1 d . . .
H27 H 1.3197 0.5512 1.1595 0.112 Uiso 1 1 calc R . .
C28 C 1.2082(10) 0.4892(9) 1.0217(6) 0.101(3) Uani 1 1 d . . .
H28 H 1.1515 0.4188 1.0430 0.121 Uiso 1 1 calc R . .

loop_
_atom_site_aniso_label
_atom_site_aniso_U_11
_atom_site_aniso_U_22
_atom_site_aniso_U_33
_atom_site_aniso_U_23
_atom_site_aniso_U_13
_atom_site_aniso_U_12
Zn1 0.0464(4) 0.0315(3) 0.0368(4) 0.0009(3) 0.0028(3) 0.0025(3)
O1 0.056(3) 0.0266(19) 0.048(2) 0.0052(17) 0.004(2) 0.0050(17)
O2 0.073(3) 0.037(2) 0.044(2) 0.0033(19) -0.009(2) 0.008(2)
O3 0.097(4) 0.037(2) 0.042(2) 0.0013(19) -0.008(2) 0.007(2)
O4 0.055(2) 0.0284(19) 0.038(2) 0.0025(16) 0.0028(19) 0.0068(17)
O5 0.055(3) 0.048(2) 0.036(2) 0.0053(18) -0.0043(19) -0.008(2)
N1 0.049(3) 0.037(2) 0.035(2) -0.003(2) 0.006(2) -0.003(2)
N2 0.052(3) 0.051(3) 0.038(3) 0.000(2) 0.001(2) -0.007(2)
N3 0.062(4) 0.066(3) 0.035(3) -0.003(2) 0.002(3) -0.014(3)
N4 0.063(4) 0.070(3) 0.036(3) -0.006(3) 0.005(3) -0.015(3)
N5 0.041(3) 0.035(2) 0.040(3) 0.003(2) 0.000(2) 0.004(2)
N6 0.067(4) 0.064(4) 0.063(4) -0.013(3) -0.013(3) -0.002(3)
C1 0.039(3) 0.032(3) 0.048(3) 0.007(3) 0.010(3) 0.006(2)
C2 0.040(3) 0.035(3) 0.045(3) 0.004(3) 0.013(3) 0.005(3)
C3 0.031(3) 0.031(3) 0.041(3) 0.006(2) 0.007(2) 0.003(2)
C4 0.035(3) 0.033(3) 0.040(3) 0.000(2) 0.001(3) -0.002(2)
C5 0.044(3) 0.032(3) 0.033(3) 0.005(2) -0.001(2) -0.001(2)
C6 0.037(3) 0.037(3) 0.041(3) 0.009(2) 0.001(3) 0.009(2)
C7 0.044(3) 0.026(3) 0.045(3) 0.004(2) 0.012(3) 0.004(2)
C8 0.037(3) 0.034(3) 0.038(3) 0.000(2) 0.006(3) 0.003(2)
C9 0.045(3) 0.034(3) 0.040(3) 0.002(2) -0.006(3) -0.001(3)
C10 0.044(4) 0.063(4) 0.036(3) -0.010(3) -0.001(3) 0.000(3)
C11 0.038(3) 0.067(4) 0.034(3) -0.003(3) 0.001(3) 0.001(3)
C12 0.053(4) 0.043(3) 0.034(3) 0.002(3) 0.003(3) 0.003(3)
C13 0.059(4) 0.054(4) 0.031(3) -0.005(3) 0.007(3) -0.005(3)
C14 0.055(4) 0.056(4) 0.037(3) -0.002(3) 0.014(3) -0.008(3)
C15 0.044(3) 0.042(3) 0.032(3) 0.005(2) 0.002(3) -0.002(3)
C16 0.055(4) 0.075(4) 0.032(3) 0.010(3) 0.006(3) 0.005(3)
C17 0.053(4) 0.073(4) 0.039(3) 0.014(3) 0.011(3) 0.003(3)
C18 0.042(3) 0.046(3) 0.048(3) 0.000(3) 0.000(3) 0.007(3)
C19 0.049(4) 0.072(4) 0.043(4) 0.008(3) -0.006(3) 0.004(3)
C20 0.059(4) 0.061(4) 0.038(3) 0.014(3) 0.004(3) 0.009(3)
C21 0.041(4) 0.069(4) 0.064(4) -0.003(3) 0.001(3) 0.000(3)
C22 0.046(4) 0.069(4) 0.066(4) -0.005(4) -0.006(3) 0.002(3)
C23 0.079(5) 0.062(4) 0.079(5) 0.001(4) -0.019(4) -0.008(4)
C24 0.054(4) 0.056(4) 0.059(4) -0.002(3) -0.007(3) -0.008(3)
C25 0.085(5) 0.057(4) 0.065(5) 0.013(4) -0.022(4) -0.010(4)
C26 0.090(6) 0.055(4) 0.089(6) 0.008(4) -0.021(5) -0.015(4)
C27 0.107(7) 0.107(7) 0.050(4) 0.012(5) -0.015(5) -0.021(6)
C28 0.117(7) 0.095(6) 0.068(5) 0.026(5) -0.020(5) -0.045(5)

loop_
_atom_type_symbol
_atom_type_description
_atom_type_scat_dispersion_real
_atom_type_scat_dispersion_imag
_atom_type_scat_source
C C 0.0033 0.0016 'International Tables Vol C Tables 4.2.6.8 and 6.1.1.4'
N N 0.0061 0.0033 'International Tables Vol C Tables 4.2.6.8 and 6.1.1.4'
O O 0.0106 0.0060 'International Tables Vol C Tables 4.2.6.8 and 6.1.1.4'
Zn Zn 0.2839 1.4301 'International Tables Vol C Tables 4.2.6.8 and 6.1.1.4'
H H 0.0000 0.0000 'International Tables Vol C Tables 4.2.6.8 and 6.1.1.4'

loop_
_geom_angle_atom_site_label_1
_geom_angle_atom_site_label_2
_geom_angle_atom_site_label_3
_geom_angle
_geom_angle_site_symmetry_1
_geom_angle_site_symmetry_3
O4 Zn1 O1 100.38(15) 1_545 .
O4 Zn1 N1 118.00(16) 1_545 2_556
O1 Zn1 N1 106.00(17) . 2_556
O4 Zn1 N5 107.69(16) 1_545 .
O1 Zn1 N5 101.57(17) . .
N1 Zn1 N5 119.92(18) 2_556 .
C1 O1 Zn1 111.3(3) . .
C2 O4 Zn1 104.3(3) . 1_565
C9 O5 C5 119.5(4) . .
C15 N1 N2 105.7(4) . .
C15 N1 Zn1 141.9(4) . 2_556
N2 N1 Zn1 112.3(3) . 2_556
N3 N2 N1 108.8(4) . .
N2 N3 N4 110.0(5) . .
C15 N4 N3 104.7(5) . .
C16 N5 C20 117.0(5) . .
C16 N5 Zn1 117.1(4) . .
C20 N5 Zn1 125.5(4) . .
C27 N6 C26 121.1(6) . .
C27 N6 H6A 119.4 . .
C26 N6 H6A 119.4 . .
O2 C1 O1 124.9(5) . .
O2 C1 C3 118.8(5) . .
O1 C1 C3 116.3(5) . .
O3 C2 O4 122.8(5) . .
O3 C2 C7 120.7(5) . .
O4 C2 C7 116.5(5) . .
C4 C3 C8 118.5(5) . .
C4 C3 C1 122.3(5) . .
C8 C3 C1 119.1(5) . .
C5 C4 C3 119.2(5) . .
C5 C4 H4 120.4 . .
C3 C4 H4 120.4 . .
C4 C5 C6 121.7(5) . .
C4 C5 O5 121.3(5) . .
C6 C5 O5 116.7(5) . .
C5 C6 C7 120.2(5) . .
C5 C6 H6 119.9 . .
C7 C6 H6 119.9 . .
C8 C7 C6 118.8(5) . .
C8 C7 C2 119.6(5) . .
C6 C7 C2 121.5(5) . .
C7 C8 C3 121.5(5) . .
C7 C8 H8 119.3 . .
C3 C8 H8 119.3 . .
C10 C9 C14 120.8(5) . .
C10 C9 O5 123.4(5) . .
C14 C9 O5 115.7(5) . .
C9 C10 C11 119.2(5) . .
C9 C10 H10 120.4 . .
C11 C10 H10 120.4 . .
C10 C11 C12 121.2(6) . .
C10 C11 H11 119.4 . .
C12 C11 H11 119.4 . .
C13 C12 C11 118.0(5) . .
C13 C12 C15 119.2(5) . .
C11 C12 C15 122.7(5) . .
C12 C13 C14 121.4(5) . .
C12 C13 H13 119.3 . .
C14 C13 H13 119.3 . .
C9 C14 C13 119.2(6) . .
C9 C14 H14 120.4 . .
C13 C14 H14 120.4 . .
N4 C15 N1 110.8(5) . .
N4 C15 C12 121.3(5) . .
N1 C15 C12 127.9(5) . .
N5 C16 C17 123.7(6) . .
N5 C16 H16 118.1 . .
C17 C16 H16 118.1 . .
C16 C17 C18 120.1(6) . .
C16 C17 H17 120.0 . .
C18 C17 H17 120.0 . .
C19 C18 C17 115.8(6) . .
C19 C18 C21 123.5(6) . .
C17 C18 C21 120.6(6) . .
C20 C19 C18 120.8(6) . .
C20 C19 H19 119.6 . .
C18 C19 H19 119.6 . .
N5 C20 C19 122.6(6) . .
N5 C20 H20 118.7 . .
C19 C20 H20 118.7 . .
C18 C21 C22 117.1(5) . .
C18 C21 H21A 108.0 . .
C22 C21 H21A 108.0 . .
C18 C21 H21B 108.0 . .
C22 C21 H21B 108.0 . .
H21A C21 H21B 107.3 . .
C23 C22 C21 113.1(6) . .
C23 C22 H22A 109.0 . .
C21 C22 H22A 109.0 . .
C23 C22 H22B 109.0 . .
C21 C22 H22B 109.0 . .
H22A C22 H22B 107.8 . .
C24 C23 C22 110.4(6) . .
C24 C23 H23A 109.6 . .
C22 C23 H23A 109.6 . .
C24 C23 H23B 109.6 . .
C22 C23 H23B 109.6 . .
H23A C23 H23B 108.1 . .
C25 C24 C28 116.3(6) . .
C25 C24 C23 120.7(6) . .
C28 C24 C23 123.0(6) . .
C24 C25 C26 122.3(7) . .
C24 C25 H25 118.9 . .
C26 C25 H25 118.9 . .
N6 C26 C25 119.4(7) . .
N6 C26 H26 120.3 . .
C25 C26 H26 120.3 . .
N6 C27 C28 119.7(7) . .
N6 C27 H27 120.2 . .
C28 C27 H27 120.2 . .
C24 C28 C27 121.1(7) . .
C24 C28 H28 119.4 . .
C27 C28 H28 119.4 . .

loop_
_geom_bond_atom_site_label_1
_geom_bond_atom_site_label_2
_geom_bond_distance
_geom_bond_site_symmetry_2
Zn1 O4 1.976(3) 1_545
Zn1 O1 1.989(4) .
Zn1 N1 2.015(4) 2_556
Zn1 N5 2.040(4) .
O1 C1 1.275(6) .
O2 C1 1.223(6) .
O3 C2 1.218(6) .
O4 C2 1.273(6) .
O4 Zn1 1.976(3) 1_565
O5 C9 1.379(6) .
O5 C5 1.395(6) .
N1 C15 1.333(7) .
N1 N2 1.343(6) .
N1 Zn1 2.015(4) 2_556
N2 N3 1.288(6) .
N3 N4 1.356(7) .
N4 C15 1.322(7) .
N5 C16 1.324(7) .
N5 C20 1.331(7) .
N6 C27 1.301(9) .
N6 C26 1.340(9) .
N6 H6A 0.8600 .
C1 C3 1.497(7) .
C2 C7 1.500(7) .
C3 C4 1.397(7) .
C3 C8 1.398(7) .
C4 C5 1.367(7) .
C4 H4 0.9300 .
C5 C6 1.367(7) .
C6 C7 1.383(7) .
C6 H6 0.9300 .
C7 C8 1.372(7) .
C8 H8 0.9300 .
C9 C10 1.369(8) .
C9 C14 1.375(7) .
C10 C11 1.386(8) .
C10 H10 0.9300 .
C11 C12 1.385(7) .
C11 H11 0.9300 .
C12 C13 1.380(8) .
C12 C15 1.471(7) .
C13 C14 1.382(8) .
C13 H13 0.9300 .
C14 H14 0.9300 .
C16 C17 1.357(8) .
C16 H16 0.9300 .
C17 C18 1.384(8) .
C17 H17 0.9300 .
C18 C19 1.381(8) .
C18 C21 1.509(8) .
C19 C20 1.362(8) .
C19 H19 0.9300 .
C20 H20 0.9300 .
C21 C22 1.535(8) .
C21 H21A 0.9700 .
C21 H21B 0.9700 .
C22 C23 1.515(9) .
C22 H22A 0.9700 .
C22 H22B 0.9700 .
C23 C24 1.511(9) .
C23 H23A 0.9700 .
C23 H23B 0.9700 .
C24 C25 1.343(9) .
C24 C28 1.373(9) .
C25 C26 1.352(9) .
C25 H25 0.9300 .
C26 H26 0.9300 .
C27 C28 1.373(10) .
C27 H27 0.9300 .
C28 H28 0.9300 .

loop_
_geom_torsion_atom_site_label_1
_geom_torsion_atom_site_label_2
_geom_torsion_atom_site_label_3
_geom_torsion_atom_site_label_4
_geom_torsion
_geom_torsion_site_symmetry_1
_geom_torsion_site_symmetry_2
_geom_torsion_site_symmetry_3
_geom_torsion_site_symmetry_4
O4 Zn1 O1 C1 -170.3(3) 1_545 . . .
N1 Zn1 O1 C1 66.4(4) 2_556 . . .
N5 Zn1 O1 C1 -59.6(4) . . . .
C15 N1 N2 N3 0.1(6) . . . .
Zn1 N1 N2 N3 -179.0(4) 2_556 . . .
N1 N2 N3 N4 -0.6(7) . . . .
N2 N3 N4 C15 0.8(7) . . . .
O4 Zn1 N5 C16 68.5(4) 1_545 . . .
O1 Zn1 N5 C16 -36.4(4) . . . .
N1 Zn1 N5 C16 -152.7(4) 2_556 . . .
O4 Zn1 N5 C20 -119.1(4) 1_545 . . .
O1 Zn1 N5 C20 135.9(4) . . . .
N1 Zn1 N5 C20 19.7(5) 2_556 . . .
Zn1 O1 C1 O2 -1.2(7) . . . .
Zn1 O1 C1 C3 178.0(3) . . . .
Zn1 O4 C2 O3 -2.6(7) 1_565 . . .
Zn1 O4 C2 C7 176.0(4) 1_565 . . .
O2 C1 C3 C4 169.9(5) . . . .
O1 C1 C3 C4 -9.3(8) . . . .
O2 C1 C3 C8 -6.4(8) . . . .
O1 C1 C3 C8 174.4(5) . . . .
C8 C3 C4 C5 1.0(8) . . . .
C1 C3 C4 C5 -175.3(5) . . . .
C3 C4 C5 C6 -2.0(8) . . . .
C3 C4 C5 O5 171.9(5) . . . .
C9 O5 C5 C4 52.8(7) . . . .
C9 O5 C5 C6 -133.0(5) . . . .
C4 C5 C6 C7 1.6(8) . . . .
O5 C5 C6 C7 -172.6(5) . . . .
C5 C6 C7 C8 -0.2(8) . . . .
C5 C6 C7 C2 178.6(5) . . . .
O3 C2 C7 C8 1.0(8) . . . .
O4 C2 C7 C8 -177.6(5) . . . .
O3 C2 C7 C6 -177.8(5) . . . .
O4 C2 C7 C6 3.6(8) . . . .
C6 C7 C8 C3 -0.8(8) . . . .
C2 C7 C8 C3 -179.6(5) . . . .
C4 C3 C8 C7 0.3(8) . . . .
C1 C3 C8 C7 176.8(5) . . . .
C5 O5 C9 C10 33.4(8) . . . .
C5 O5 C9 C14 -149.8(5) . . . .
C14 C9 C10 C11 -1.2(9) . . . .
O5 C9 C10 C11 175.4(5) . . . .
C9 C10 C11 C12 -2.2(9) . . . .
C10 C11 C12 C13 3.1(9) . . . .
C10 C11 C12 C15 -178.7(5) . . . .
C11 C12 C13 C14 -0.6(9) . . . .
C15 C12 C13 C14 -179.0(5) . . . .
C10 C9 C14 C13 3.5(9) . . . .
O5 C9 C14 C13 -173.3(5) . . . .
C12 C13 C14 C9 -2.6(9) . . . .
N3 N4 C15 N1 -0.7(7) . . . .
N3 N4 C15 C12 179.1(5) . . . .
N2 N1 C15 N4 0.4(6) . . . .
Zn1 N1 C15 N4 179.0(5) 2_556 . . .
N2 N1 C15 C12 -179.5(5) . . . .
Zn1 N1 C15 C12 -0.8(10) 2_556 . . .
C13 C12 C15 N4 -1.1(9) . . . .
C11 C12 C15 N4 -179.4(6) . . . .
C13 C12 C15 N1 178.7(6) . . . .
C11 C12 C15 N1 0.4(9) . . . .
C20 N5 C16 C17 -0.1(9) . . . .
Zn1 N5 C16 C17 172.9(5) . . . .
N5 C16 C17 C18 -0.7(10) . . . .
C16 C17 C18 C19 0.2(9) . . . .
C16 C17 C18 C21 176.6(6) . . . .
C17 C18 C19 C20 1.1(9) . . . .
C21 C18 C19 C20 -175.3(6) . . . .
C16 N5 C20 C19 1.5(9) . . . .
Zn1 N5 C20 C19 -170.9(5) . . . .
C18 C19 C20 N5 -2.0(10) . . . .
C19 C18 C21 C22 -36.2(9) . . . .
C17 C18 C21 C22 147.6(6) . . . .
C18 C21 C22 C23 -67.7(8) . . . .
C21 C22 C23 C24 -165.5(6) . . . .
C22 C23 C24 C25 109.9(8) . . . .
C22 C23 C24 C28 -69.1(10) . . . .
C28 C24 C25 C26 2.4(12) . . . .
C23 C24 C25 C26 -176.7(7) . . . .
C27 N6 C26 C25 0.8(12) . . . .
C24 C25 C26 N6 -1.3(13) . . . .
C26 N6 C27 C28 -1.6(13) . . . .
C25 C24 C28 C27 -3.2(14) . . . .
C23 C24 C28 C27 175.9(8) . . . .
N6 C27 C28 C24 2.9(15) . . . .
